data_4311811
loop_
_publ_author_name
'Thorsten Glaser'
'Maik Heidemeier'
'Stefan Grimme'
'Eckhard Bill'

_publ_section_title
;
 Targeted Ferromagnetic Coupling in a Trinuclear Copper(II) Complex:
 Analysis of the St=3/2 Spin Ground State
;
_journal_name_full 'Inorganic Chemistry'
_journal_page_first 5192
_journal_page_last 5194
_journal_paper_doi 10.1021/ic049252h
_journal_volume 43
_journal_year 2004
_chemical_formula_structural '[C45 H48 Cu3 N6 O6], (C H Cl3), 0.5 (C7 H8)'
_chemical_formula_sum 'C49.5 H53 Cl3 Cu3 N6 O6'
_chemical_formula_weight 1124.95
_chemical_name_systematic
; 
 ? 
;
_space_group_IT_number 15
_symmetry_cell_setting monoclinic
_symmetry_space_group_name_Hall '-C 2yc'
_symmetry_space_group_name_H-M 'C 1 2/c 1'
_atom_sites_solution_hydrogens geom
_atom_sites_solution_primary direct
_atom_sites_solution_secondary difmap
_audit_creation_method SHELXL
_cell_angle_alpha 90.00
_cell_angle_beta 111.006(6)
_cell_angle_gamma 90.00
_cell_formula_units_Z 8
_cell_length_a 26.485(4)
_cell_length_b 12.714(2)
_cell_length_c 31.189(5)
_cell_measurement_reflns_used 900
_cell_measurement_temperature 153(2)
_cell_measurement_theta_max 22.5
_cell_measurement_theta_min 1
_cell_volume 9804(3)
_computing_cell_refinement 'SAINT (Bruker AXS, 2000)'
_computing_data_collection 'SMART (Bruker AXS, 2000)'
_computing_data_reduction 'SAINT,SADABS (Bruker AXS, 2000)'
_computing_structure_refinement 'SHELXL-93 (Sheldrick, 1993)'
_computing_structure_solution 'SHELXS-86 (Sheldrick, 1990)'
_diffrn_ambient_temperature 153(2)
_diffrn_measurement_device 'CCD area detector'
_diffrn_measurement_method 'Omega and Phi scans'
_diffrn_radiation_monochromator graphite
_diffrn_radiation_source 'rotating anode'
_diffrn_radiation_type MoK\a
_diffrn_radiation_wavelength 0.71073
_diffrn_reflns_av_R_equivalents 0.0719
_diffrn_reflns_av_sigmaI/netI 0.0664
_diffrn_reflns_limit_h_max 31
_diffrn_reflns_limit_h_min -31
_diffrn_reflns_limit_k_max 15
_diffrn_reflns_limit_k_min -15
_diffrn_reflns_limit_l_max 37
_diffrn_reflns_limit_l_min -37
_diffrn_reflns_number 38477
_diffrn_reflns_theta_max 25.00
_diffrn_reflns_theta_min 1.40
_exptl_absorpt_coefficient_mu 1.509
_exptl_absorpt_correction_T_max 0.9284
_exptl_absorpt_correction_T_min 0.8166
_exptl_absorpt_correction_type multi-scan
_exptl_absorpt_process_details
; 
 Corrections were done with the SADABS program, utilizing the none merged
 raw data obtained from the integration process. Integration and final cell
 refinement were done with SAINT.

 SADABS reports ratio of Tmin/Tmax =   0.714045

;
_exptl_crystal_colour red
_exptl_crystal_density_diffrn 1.524
_exptl_crystal_description blocks
_exptl_crystal_F_000 4624
_exptl_crystal_size_max 0.14
_exptl_crystal_size_mid 0.11
_exptl_crystal_size_min 0.05
_refine_diff_density_max 1.407
_refine_diff_density_min -0.470
_refine_diff_density_rms 0.087
_refine_ls_extinction_method none
_refine_ls_goodness_of_fit_all 1.022
_refine_ls_goodness_of_fit_obs 1.093
_refine_ls_matrix_type full
_refine_ls_number_parameters 631
_refine_ls_number_reflns 8612
_refine_ls_number_restraints 2
_refine_ls_restrained_S_all 1.083
_refine_ls_restrained_S_obs 1.097
_refine_ls_R_factor_all 0.0712
_refine_ls_R_factor_obs 0.0458
_refine_ls_shift/esd_max 0.007
_refine_ls_shift/esd_mean 0.000
_refine_ls_structure_factor_coef Fsqd
_refine_ls_weighting_details 'w=1/[\s^2^(Fo^2^)+(0.0539P)^2^+17.6519P] where P=(Fo^2^+2Fc^2^)/3'
_refine_ls_weighting_scheme calc
_refine_ls_wR_factor_all 0.1266
_refine_ls_wR_factor_obs 0.1088
_reflns_number_observed 6387
_reflns_number_total 8646
_reflns_observed_criterion >2sigma(I)
_cod_data_source_file ic049252hsi20040609_024914.cif
_cod_data_source_block Glaser
_cod_depositor_comments
;
The following automatic conversions were performed:
'_symmetry_cell_setting' value 'Monoclinic' changed to 'monoclinic'
according to '/home/saulius/struct/CIF-dictionaries/cif_core.dic'
dictionary named 'cif_core.dic' version 2.4.1 from 2010-06-29.

Automatic conversion script
Id: cif_fix_enum 1527 2010-12-29 10:47:43Z saulius 

The following automatic conversions were performed:

'_refine_ls_weighting_scheme' value 'calc
w=1/[\s^2^(Fo^2^)+(0.0539P)^2^+17.6519P] where P=(Fo^2^+2Fc^2^)/3'
was changed to 'calc'. New tag '_refine_ls_weighting_details' was
created. The value of the new tag was set to
'w=1/[\s^2^(Fo^2^)+(0.0539P)^2^+17.6519P] where P=(Fo^2^+2Fc^2^)/3'.

Automatic conversion script
Id: cif_fix_values 3143 2015-03-26 13:38:13Z robertas 
;
_cod_original_cell_volume 9804.6(25)
_cod_original_formula_sum 'C49.50 H53 Cl3 Cu3 N6 O6'
_cod_database_code 4311811

loop_
_symmetry_equiv_pos_as_xyz
'x, y, z'
'-x, y, -z+1/2'
'x+1/2, y+1/2, z'
'-x+1/2, y+1/2, -z+1/2'
'-x, -y, -z'
'x, -y, z-1/2'
'-x+1/2, -y+1/2, -z'
'x+1/2, -y+1/2, z-1/2'

loop_
_atom_site_aniso_label
_atom_site_aniso_U_11
_atom_site_aniso_U_22
_atom_site_aniso_U_33
_atom_site_aniso_U_23
_atom_site_aniso_U_13
_atom_site_aniso_U_12
Cu1 0.0319(3) 0.0202(3) 0.0211(3) 0.0000(2) 0.0071(2) 0.0025(2)
Cu2 0.0260(3) 0.0210(3) 0.0202(3) -0.0031(2) 0.0030(2) 0.0018(2)
Cu3 0.0235(3) 0.0214(3) 0.0196(3) -0.0028(2) 0.0053(2) 0.0031(2)
N11 0.025(2) 0.021(2) 0.020(2) -0.0002(14) 0.0076(15) 0.0008(14)
N12 0.033(2) 0.022(2) 0.024(2) 0.0027(15) 0.009(2) 0.0051(15)
N21 0.027(2) 0.022(2) 0.020(2) -0.0036(14) 0.006(2) -0.0001(15)
N22 0.029(2) 0.024(2) 0.019(2) -0.0005(15) 0.007(2) -0.0004(15)
N31 0.020(2) 0.019(2) 0.023(2) -0.0019(14) 0.0067(15) 0.0037(13)
N32 0.027(2) 0.020(2) 0.023(2) -0.0002(15) 0.007(2) 0.0007(14)
O11 0.043(2) 0.022(2) 0.0220(15) -0.0007(12) 0.0088(13) 0.0089(13)
O12 0.047(2) 0.023(2) 0.023(2) -0.0004(13) 0.0038(14) 0.0045(14)
O21 0.040(2) 0.031(2) 0.031(2) -0.0140(14) -0.0106(15) 0.0131(15)
O22 0.031(2) 0.025(2) 0.031(2) -0.0051(13) 0.0024(14) 0.0041(13)
O31 0.030(2) 0.0203(14) 0.0213(15) -0.0033(12) 0.0058(12) 0.0042(12)
O32 0.029(2) 0.025(2) 0.0226(15) -0.0048(12) 0.0029(13) 0.0061(12)
C1 0.021(2) 0.018(2) 0.027(2) -0.001(2) 0.012(2) -0.003(2)
C2 0.019(2) 0.023(2) 0.018(2) 0.000(2) 0.007(2) -0.002(2)
C3 0.023(2) 0.020(2) 0.019(2) -0.003(2) 0.009(2) -0.007(2)
C4 0.021(2) 0.019(2) 0.024(2) -0.002(2) 0.010(2) -0.001(2)
C5 0.021(2) 0.027(2) 0.020(2) -0.002(2) 0.003(2) 0.001(2)
C6 0.026(2) 0.020(2) 0.021(2) 0.001(2) 0.007(2) 0.001(2)
C11 0.023(2) 0.025(2) 0.021(2) -0.001(2) 0.012(2) -0.002(2)
C12 0.022(2) 0.026(2) 0.026(2) 0.001(2) 0.002(2) 0.000(2)
C13 0.030(2) 0.025(2) 0.022(2) 0.000(2) 0.006(2) 0.003(2)
C14 0.035(2) 0.023(2) 0.021(2) 0.001(2) 0.007(2) 0.004(2)
C15 0.052(3) 0.023(2) 0.031(3) -0.002(2) 0.019(2) 0.000(2)
C16 0.049(3) 0.032(3) 0.021(2) 0.000(2) 0.004(2) 0.009(2)
C17 0.028(2) 0.029(2) 0.028(2) 0.005(2) 0.014(2) 0.006(2)
C21 0.029(2) 0.018(2) 0.021(2) 0.003(2) 0.012(2) -0.003(2)
C22 0.028(2) 0.032(2) 0.021(2) -0.003(2) 0.010(2) 0.003(2)
C23 0.034(2) 0.026(2) 0.021(2) -0.007(2) 0.008(2) 0.002(2)
C24 0.035(2) 0.026(2) 0.022(2) -0.004(2) 0.007(2) -0.001(2)
C25 0.041(3) 0.024(2) 0.041(3) 0.000(2) 0.012(2) -0.005(2)
C26 0.041(3) 0.037(3) 0.029(3) -0.012(2) 0.003(2) 0.003(2)
C27 0.028(2) 0.030(2) 0.021(2) 0.000(2) 0.004(2) -0.003(2)
C31 0.022(2) 0.023(2) 0.025(2) -0.003(2) 0.007(2) -0.003(2)
C32 0.034(2) 0.026(2) 0.025(2) -0.001(2) 0.009(2) 0.004(2)
C33 0.026(2) 0.027(2) 0.022(2) -0.002(2) 0.007(2) 0.003(2)
C34 0.029(2) 0.023(2) 0.027(2) 0.000(2) 0.009(2) 0.005(2)
C35 0.033(3) 0.042(3) 0.032(3) 0.000(2) 0.012(2) 0.008(2)
C36 0.041(3) 0.030(2) 0.028(2) -0.002(2) 0.008(2) 0.014(2)
C37 0.031(2) 0.020(2) 0.029(2) -0.001(2) 0.015(2) 0.000(2)
C101 0.027(2) 0.028(2) 0.029(2) -0.002(2) 0.006(2) -0.003(2)
C102 0.023(2) 0.027(2) 0.031(2) -0.001(2) 0.009(2) -0.001(2)
C103 0.021(2) 0.030(2) 0.031(2) 0.004(2) 0.009(2) -0.001(2)
C104 0.027(2) 0.021(2) 0.043(3) -0.003(2) 0.011(2) -0.006(2)
C105 0.036(3) 0.030(3) 0.035(3) -0.011(2) 0.006(2) -0.010(2)
C106 0.047(3) 0.027(2) 0.028(2) 0.001(2) 0.008(2) -0.005(2)
C201 0.026(2) 0.027(2) 0.024(2) 0.006(2) 0.007(2) -0.001(2)
C202 0.028(2) 0.027(2) 0.023(2) 0.003(2) 0.009(2) 0.000(2)
C203 0.032(2) 0.039(3) 0.020(2) 0.006(2) 0.004(2) -0.002(2)
C204 0.032(3) 0.045(3) 0.026(2) 0.011(2) 0.008(2) 0.001(2)
C205 0.033(3) 0.039(3) 0.033(3) 0.008(2) 0.015(2) 0.011(2)
C206 0.032(2) 0.029(2) 0.029(2) 0.002(2) 0.010(2) 0.005(2)
C301 0.030(2) 0.022(2) 0.021(2) -0.001(2) 0.005(2) -0.004(2)
C302 0.031(2) 0.022(2) 0.018(2) -0.001(2) 0.009(2) -0.002(2)
C303 0.038(3) 0.025(2) 0.026(2) -0.005(2) 0.013(2) 0.002(2)
C304 0.042(3) 0.039(3) 0.024(2) -0.007(2) 0.004(2) -0.003(2)
C305 0.038(3) 0.046(3) 0.027(3) -0.010(2) -0.003(2) 0.002(2)
C306 0.036(3) 0.038(3) 0.030(3) -0.004(2) 0.002(2) 0.010(2)
C400 0.045(3) 0.027(2) 0.032(2) 0.000(2) 0.015(2) 0.002(2)
Cl41 0.0470(8) 0.0551(8) 0.0432(7) -0.0025(6) 0.0110(6) 0.0160(6)
Cl42 0.0656(9) 0.0332(7) 0.0582(9) -0.0085(6) 0.0206(7) 0.0012(6)
Cl43 0.0571(9) 0.0612(9) 0.0404(8) -0.0084(6) 0.0001(6) 0.0074(7)
C90 0.151(20) 0.014(6) 0.210(24) -0.049(11) 0.151(21) -0.029(9)
C91 0.546(70) 0.022(10) 0.067(16) -0.014(11) 0.056(27) -0.082(19)
C92 0.080(11) 0.044(8) 0.090(11) -0.016(8) 0.017(9) -0.030(7)
C93 0.113(8) 0.066(8) 0.140(9) 0.009(7) 0.050(8) -0.027(6)
C94 0.065(9) 0.072(10) 0.091(11) 0.026(9) 0.026(9) -0.021(8)
C95 0.056(10) 0.026(8) 0.162(28) -0.043(10) 0.061(12) -0.022(7)
C96 0.113(8) 0.066(8) 0.140(9) 0.009(7) 0.050(8) -0.027(6)

loop_
_atom_site_label
_atom_site_type_symbol
_atom_site_fract_x
_atom_site_fract_y
_atom_site_fract_z
_atom_site_U_iso_or_equiv
_atom_site_thermal_displace_type
_atom_site_occupancy
_atom_site_calc_flag
_atom_site_refinement_flags
_atom_site_disorder_group
Cu1 Cu 0.41554(2) -0.06362(4) 0.23470(2) 0.02504(14) Uani 1 d . .
Cu2 Cu 0.22010(2) 0.24224(4) 0.06592(2) 0.02382(14) Uani 1 d . .
Cu3 Cu 0.36486(2) 0.46794(4) 0.28914(2) 0.02216(13) Uani 1 d . .
N11 N 0.44029(13) 0.0492(2) 0.27933(11) 0.0223(7) Uani 1 d . .
N12 N 0.44692(14) -0.1574(3) 0.28652(11) 0.0267(8) Uani 1 d . .
N21 N 0.27150(13) 0.1304(3) 0.07216(11) 0.0240(8) Uani 1 d . .
N22 N 0.17387(13) 0.1702(3) 0.01189(11) 0.0246(8) Uani 1 d . .
N31 N 0.31060(13) 0.4907(2) 0.22951(11) 0.0211(7) Uani 1 d . .
N32 N 0.33680(13) 0.5922(3) 0.30866(11) 0.0237(8) Uani 1 d . .
O11 O 0.38765(12) 0.0346(2) 0.18677(9) 0.0296(7) Uani 1 d . .
O12 O 0.39877(13) -0.1734(2) 0.19050(10) 0.0337(7) Uani 1 d . .
O21 O 0.26382(13) 0.3024(2) 0.12109(10) 0.0407(8) Uani 1 d . .
O22 O 0.17438(11) 0.3619(2) 0.05578(10) 0.0313(7) Uani 1 d . .
O31 O 0.38366(11) 0.3353(2) 0.27253(9) 0.0247(6) Uani 1 d . .
O32 O 0.42708(11) 0.4608(2) 0.34456(9) 0.0274(7) Uani 1 d . .
C1 C 0.3726(2) 0.1311(3) 0.18899(13) 0.0207(9) Uani 1 d . .
C2 C 0.39237(15) 0.1907(3) 0.22997(13) 0.0201(8) Uani 1 d . .
C3 C 0.3683(2) 0.2907(3) 0.23220(13) 0.0202(8) Uani 1 d . .
C4 C 0.3285(2) 0.3351(3) 0.19253(13) 0.0208(8) Uani 1 d . .
C5 C 0.3078(2) 0.2705(3) 0.15198(13) 0.0240(9) Uani 1 d . .
C6 C 0.3334(2) 0.1745(3) 0.14824(13) 0.0223(9) Uani 1 d . .
C11 C 0.4348(2) 0.1503(3) 0.27093(13) 0.0217(9) Uani 1 d . .
C12 C 0.4760(2) 0.2244(3) 0.30309(14) 0.0268(9) Uani 1 d . .
H12A H 0.4699(7) 0.2293(16) 0.3322(4) 0.040 Uiso 1 calc R .
H12B H 0.4722(7) 0.2942(6) 0.2890(4) 0.040 Uiso 1 calc R .
H12C H 0.5125(2) 0.1975(11) 0.3088(7) 0.040 Uiso 1 calc R .
C13 C 0.4814(2) 0.0084(3) 0.32126(14) 0.0265(9) Uani 1 d . .
H13A H 0.4852(2) 0.0561(3) 0.34731(14) 0.032 Uiso 1 calc R .
H13B H 0.5168(2) 0.0045(3) 0.31723(14) 0.032 Uiso 1 calc R .
C14 C 0.4645(2) -0.1018(3) 0.33141(14) 0.0271(9) Uani 1 d . .
C15 C 0.4155(2) -0.0962(3) 0.3460(2) 0.0340(11) Uani 1 d . .
H15A H 0.3866(5) -0.0562(19) 0.3232(5) 0.051 Uiso 1 calc R .
H15B H 0.4257(3) -0.0614(20) 0.3760(5) 0.051 Uiso 1 calc R .
H15C H 0.4027(7) -0.1676(4) 0.3483(10) 0.051 Uiso 1 calc R .
C16 C 0.5123(2) -0.1534(4) 0.36850(14) 0.0361(11) Uani 1 d . .
H16A H 0.5008(3) -0.2201(12) 0.3777(7) 0.054 Uiso 1 calc R .
H16B H 0.5258(8) -0.1066(11) 0.3952(4) 0.054 Uiso 1 calc R .
H16C H 0.5412(5) -0.1666(22) 0.3564(4) 0.054 Uiso 1 calc R .
C17 C 0.4491(2) -0.2589(3) 0.28415(14) 0.0275(10) Uani 1 d . .
H17 H 0.4629(2) -0.2964(3) 0.31231(14) 0.033 Uiso 1 calc R .
C21 C 0.3182(2) 0.1167(3) 0.10509(13) 0.0219(9) Uani 1 d . .
C22 C 0.3585(2) 0.0429(3) 0.09657(14) 0.0267(9) Uani 1 d . .
H22A H 0.3515(7) -0.0292(4) 0.1040(9) 0.040 Uiso 1 calc R .
H22B H 0.3952(2) 0.0635(13) 0.1160(7) 0.040 Uiso 1 calc R .
H22C H 0.3548(8) 0.0468(16) 0.0642(2) 0.040 Uiso 1 calc R .
C23 C 0.2555(2) 0.0700(3) 0.02878(13) 0.0272(10) Uani 1 d . .
H23A H 0.2717(2) -0.0012(3) 0.03472(13) 0.033 Uiso 1 calc R .
H23B H 0.2688(2) 0.1059(3) 0.00668(13) 0.033 Uiso 1 calc R .
C24 C 0.1941(2) 0.0618(3) 0.00881(14) 0.0286(10) Uani 1 d . .
C25 C 0.1737(2) -0.0097(3) 0.0382(2) 0.0359(11) Uani 1 d . .
H25A H 0.1875(10) 0.0153(14) 0.0701(3) 0.054 Uiso 1 calc R .
H25B H 0.1864(10) -0.0816(6) 0.0370(8) 0.054 Uiso 1 calc R .
H25C H 0.1340(2) -0.0088(18) 0.0265(6) 0.054 Uiso 1 calc R .
C26 C 0.1765(2) 0.0210(4) -0.04034(15) 0.0383(12) Uani 1 d . .
H26A H 0.1375(3) 0.0076(23) -0.0520(4) 0.058 Uiso 1 calc R .
H26B H 0.1958(9) -0.0444(13) -0.0409(2) 0.058 Uiso 1 calc R .
H26C H 0.1850(11) 0.0736(11) -0.0597(3) 0.058 Uiso 1 calc R .
C27 C 0.1284(2) 0.2041(3) -0.01624(14) 0.0274(10) Uani 1 d . .
H27 H 0.1089(2) 0.1588(3) -0.04086(14) 0.033 Uiso 1 calc R .
C31 C 0.3052(2) 0.4403(3) 0.19151(14) 0.0237(9) Uani 1 d . .
C32 C 0.2782(2) 0.4964(3) 0.14667(14) 0.0290(10) Uani 1 d . .
H32A H 0.2389(2) 0.4885(18) 0.1372(5) 0.044 Uiso 1 calc R .
H32B H 0.2904(8) 0.4661(14) 0.1232(3) 0.044 Uiso 1 calc R .
H32C H 0.2876(9) 0.5713(5) 0.1504(3) 0.044 Uiso 1 calc R .
C33 C 0.2883(2) 0.5971(3) 0.22761(13) 0.0251(9) Uani 1 d . .
H33A H 0.2520(2) 0.6002(3) 0.20330(13) 0.030 Uiso 1 calc R .
H33B H 0.3119(2) 0.6481(3) 0.21974(13) 0.030 Uiso 1 calc R .
C34 C 0.2843(2) 0.6270(3) 0.27389(14) 0.0265(9) Uani 1 d . .
C35 C 0.2391(2) 0.5654(4) 0.2816(2) 0.0352(11) Uani 1 d . .
H35A H 0.2443(7) 0.4901(4) 0.2777(10) 0.053 Uiso 1 calc R .
H35B H 0.2042(2) 0.5878(17) 0.2592(7) 0.053 Uiso 1 calc R .
H35C H 0.2398(8) 0.5785(18) 0.3127(4) 0.053 Uiso 1 calc R .
C36 C 0.2754(2) 0.7454(3) 0.27457(15) 0.0343(11) Uani 1 d . .
H36A H 0.2709(12) 0.7649(5) 0.3034(5) 0.051 Uiso 1 calc R .
H36B H 0.2429(7) 0.7650(5) 0.2486(6) 0.051 Uiso 1 calc R .
H36C H 0.3068(5) 0.7823(3) 0.2722(10) 0.051 Uiso 1 calc R .
C37 C 0.3560(2) 0.6358(3) 0.34816(14) 0.0255(9) Uani 1 d . .
H37 H 0.3354(2) 0.6905(3) 0.35466(14) 0.031 Uiso 1 calc R .
C101 C 0.4102(2) -0.2742(3) 0.19822(15) 0.0291(10) Uani 1 d . .
C102 C 0.4323(2) -0.3193(3) 0.24264(14) 0.0267(9) Uani 1 d . .
C103 C 0.4415(2) -0.4288(3) 0.24715(15) 0.0275(10) Uani 1 d . .
H103 H 0.4555(2) -0.4588(3) 0.27700(15) 0.033 Uiso 1 calc R .
C104 C 0.4309(2) -0.4928(3) 0.2098(2) 0.0306(10) Uani 1 d . .
H104 H 0.4370(2) -0.5664(3) 0.2134(2) 0.037 Uiso 1 calc R .
C105 C 0.4109(2) -0.4481(3) 0.1663(2) 0.0355(11) Uani 1 d . .
H105 H 0.4043(2) -0.4917(3) 0.1402(2) 0.043 Uiso 1 calc R .
C106 C 0.4004(2) -0.3419(3) 0.1603(2) 0.0353(11) Uani 1 d . .
H106 H 0.3863(2) -0.3138(3) 0.1301(2) 0.042 Uiso 1 calc R .
C201 C 0.1293(2) 0.3774(3) 0.02139(14) 0.0263(9) Uani 1 d . .
C202 C 0.1043(2) 0.3034(3) -0.01398(14) 0.0264(9) Uani 1 d . .
C203 C 0.0539(2) 0.3267(4) -0.04791(14) 0.0319(10) Uani 1 d . .
H203 H 0.0372(2) 0.2760(4) -0.07099(14) 0.038 Uiso 1 calc R .
C204 C 0.0281(2) 0.4208(4) -0.04868(15) 0.0348(11) Uani 1 d . .
H204 H -0.0061(2) 0.4350(4) -0.07170(15) 0.042 Uiso 1 calc R .
C205 C 0.0535(2) 0.4957(4) -0.0146(2) 0.0342(11) Uani 1 d . .
H205 H 0.0369(2) 0.5622(4) -0.0153(2) 0.041 Uiso 1 calc R .
C206 C 0.1017(2) 0.4742(3) 0.01929(15) 0.0305(10) Uani 1 d . .
H206 H 0.1174(2) 0.5257(3) 0.04230(15) 0.037 Uiso 1 calc R .
C301 C 0.4401(2) 0.5254(3) 0.37918(14) 0.0256(9) Uani 1 d . .
C302 C 0.4066(2) 0.6083(3) 0.38355(13) 0.0232(9) Uani 1 d . .
C303 C 0.4241(2) 0.6722(3) 0.42373(14) 0.0292(10) Uani 1 d . .
H303 H 0.4014(2) 0.7275(3) 0.42659(14) 0.035 Uiso 1 calc R .
C304 C 0.4723(2) 0.6558(4) 0.45805(15) 0.0370(11) Uani 1 d . .
H304 H 0.4831(2) 0.6988(4) 0.48473(15) 0.044 Uiso 1 calc R .
C305 C 0.5059(2) 0.5753(4) 0.4537(2) 0.0412(12) Uani 1 d . .
H305 H 0.5401(2) 0.5644(4) 0.4774(2) 0.049 Uiso 1 calc R .
C306 C 0.4900(2) 0.5115(4) 0.41550(15) 0.0374(11) Uani 1 d . .
H306 H 0.5133(2) 0.4564(4) 0.41356(15) 0.045 Uiso 1 calc R .
C400 C 0.3750(2) 0.2732(3) 0.3738(2) 0.0344(11) Uani 1 d . .
H400 H 0.3965(2) 0.3103(3) 0.3578(2) 0.041 Uiso 1 calc R .
Cl41 Cl 0.31121(5) 0.33250(11) 0.35769(4) 0.0498(3) Uani 1 d . .
Cl42 Cl 0.36843(6) 0.14046(10) 0.35694(5) 0.0528(4) Uani 1 d . .
Cl43 Cl 0.40984(6) 0.28219(12) 0.43315(5) 0.0577(4) Uani 1 d . .
C90 C 0.2344(4) 0.2741(8) 0.5135(4) 0.101(8) Uani 0.50 d PGD .
C91 C 0.2061(4) 0.2806(7) 0.4664(4) 0.226(27) Uani 0.50 d PGD .
H91 H 0.1707(4) 0.3099(10) 0.4552(5) 0.272 Uiso 0.50 calc PR .
C92 C 0.2295(5) 0.2442(8) 0.4359(4) 0.075(4) Uani 0.50 d PG .
H92 H 0.2101(6) 0.2486(11) 0.4037(4) 0.090 Uiso 0.50 calc PR .
C93 C 0.2812(5) 0.2013(9) 0.4523(4) 0.105(4) Uani 0.50 d PG .
H93 H 0.2972(6) 0.1764(13) 0.4314(5) 0.126 Uiso 0.50 calc PR .
C94 C 0.3095(4) 0.1948(8) 0.4993(4) 0.076(4) Uani 0.50 d PG .
H94 H 0.3448(4) 0.1655(11) 0.5106(5) 0.092 Uiso 0.50 calc PR .
C95 C 0.2861(4) 0.2313(7) 0.5299(4) 0.075(8) Uani 0.50 d PGD .
H95 H 0.3054(5) 0.2269(10) 0.5621(4) 0.090 Uiso 0.50 calc PR .
C96 C 0.2130(7) 0.3217(16) 0.5434(6) 0.105(4) Uani 0.50 d PD .
H96A H 0.2374(7) 0.3104(16) 0.5751(6) 0.157 Uiso 0.50 calc PR .
H96B H 0.1776(7) 0.2909(16) 0.5390(6) 0.157 Uiso 0.50 calc PR .
H96C H 0.2088(7) 0.3973(16) 0.5370(6) 0.157 Uiso 0.50 calc PR .

loop_
_atom_type_symbol
_atom_type_description
_atom_type_scat_dispersion_real
_atom_type_scat_dispersion_imag
_atom_type_scat_source
C C 0.0033 0.0016 'International Tables Vol C Tables 4.2.6.8 and 6.1.1.4'
H H 0.0000 0.0000 'International Tables Vol C Tables 4.2.6.8 and 6.1.1.4'
N N 0.0061 0.0033 'International Tables Vol C Tables 4.2.6.8 and 6.1.1.4'
O O 0.0106 0.0060 'International Tables Vol C Tables 4.2.6.8 and 6.1.1.4'
Cu Cu 0.3201 1.2651 'International Tables Vol C Tables 4.2.6.8 and 6.1.1.4'
Cl Cl 0.1484 0.1585 'International Tables Vol C Tables 4.2.6.8 and 6.1.1.4'

loop_
_geom_angle_atom_site_label_1
_geom_angle_atom_site_label_2
_geom_angle_atom_site_label_3
_geom_angle
_geom_angle_site_symmetry_1
_geom_angle_site_symmetry_3
_geom_angle_publ_flag
O11 Cu1 O12 89.30(12) . . ?
O11 Cu1 N12 176.32(14) . . ?
O12 Cu1 N12 94.12(13) . . ?
O11 Cu1 N11 90.85(13) . . ?
O12 Cu1 N11 173.85(14) . . ?
N12 Cu1 N11 85.61(14) . . ?
O21 Cu2 O22 88.46(12) . . ?
O21 Cu2 N22 175.08(15) . . ?
O22 Cu2 N22 93.90(13) . . ?
O21 Cu2 N21 91.54(13) . . ?
O22 Cu2 N21 172.69(14) . . ?
N22 Cu2 N21 86.66(14) . . ?
O31 Cu3 O32 88.78(11) . . ?
O31 Cu3 N31 92.76(12) . . ?
O32 Cu3 N31 169.61(13) . . ?
O31 Cu3 N32 170.84(13) . . ?
O32 Cu3 N32 93.33(13) . . ?
N31 Cu3 N32 86.76(13) . . ?
C11 N11 C13 121.4(3) . . ?
C11 N11 Cu1 126.6(3) . . ?
C13 N11 Cu1 109.3(2) . . ?
C17 N12 C14 121.5(3) . . ?
C17 N12 Cu1 125.4(3) . . ?
C14 N12 Cu1 112.8(2) . . ?
C21 N21 C23 122.0(3) . . ?
C21 N21 Cu2 127.8(3) . . ?
C23 N21 Cu2 109.3(2) . . ?
C27 N22 C24 122.4(3) . . ?
C27 N22 Cu2 125.8(3) . . ?
C24 N22 Cu2 111.5(2) . . ?
C31 N31 C33 120.1(3) . . ?
C31 N31 Cu3 127.1(3) . . ?
C33 N31 Cu3 109.1(2) . . ?
C37 N32 C34 121.2(3) . . ?
C37 N32 Cu3 126.3(3) . . ?
C34 N32 Cu3 112.1(2) . . ?
C1 O11 Cu1 128.6(3) . . ?
C101 O12 Cu1 127.1(3) . . ?
C5 O21 Cu2 131.4(3) . . ?
C201 O22 Cu2 126.9(3) . . ?
C3 O31 Cu3 129.3(2) . . ?
C301 O32 Cu3 127.3(3) . . ?
O11 C1 C2 122.2(4) . . ?
O11 C1 C6 117.1(3) . . ?
C2 C1 C6 120.7(3) . . ?
C1 C2 C3 119.5(3) . . ?
C1 C2 C11 121.4(3) . . ?
C3 C2 C11 119.1(3) . . ?
O31 C3 C4 122.9(3) . . ?
O31 C3 C2 116.2(3) . . ?
C4 C3 C2 120.8(3) . . ?
C3 C4 C5 117.8(3) . . ?
C3 C4 C31 123.7(3) . . ?
C5 C4 C31 118.4(3) . . ?
O21 C5 C6 122.8(4) . . ?
O21 C5 C4 115.9(4) . . ?
C6 C5 C4 121.3(3) . . ?
C5 C6 C1 118.3(3) . . ?
C5 C6 C21 121.8(3) . . ?
C1 C6 C21 119.8(3) . . ?
N11 C11 C2 121.1(4) . . ?
N11 C11 C12 118.4(3) . . ?
C2 C11 C12 120.4(3) . . ?
N11 C13 C14 109.1(3) . . ?
N12 C14 C15 107.0(3) . . ?
N12 C14 C16 113.8(3) . . ?
C15 C14 C16 111.0(4) . . ?
N12 C14 C13 104.8(3) . . ?
C15 C14 C13 111.3(3) . . ?
C16 C14 C13 108.9(4) . . ?
N12 C17 C102 125.5(4) . . ?
N21 C21 C6 122.0(4) . . ?
N21 C21 C22 118.2(3) . . ?
C6 C21 C22 119.7(3) . . ?
N21 C23 C24 108.8(3) . . ?
N22 C24 C25 107.4(3) . . ?
N22 C24 C23 105.4(3) . . ?
C25 C24 C23 110.6(4) . . ?
N22 C24 C26 113.1(3) . . ?
C25 C24 C26 110.9(4) . . ?
C23 C24 C26 109.3(4) . . ?
N22 C27 C202 126.1(4) . . ?
N31 C31 C4 121.2(4) . . ?
N31 C31 C32 118.1(4) . . ?
C4 C31 C32 120.6(3) . . ?
N31 C33 C34 110.7(3) . . ?
N32 C34 C35 108.3(3) . . ?
N32 C34 C36 113.0(3) . . ?
C35 C34 C36 112.0(4) . . ?
N32 C34 C33 104.4(3) . . ?
C35 C34 C33 110.2(3) . . ?
C36 C34 C33 108.7(3) . . ?
N32 C37 C302 124.9(4) . . ?
O12 C101 C106 118.6(4) . . ?
O12 C101 C102 124.0(4) . . ?
C106 C101 C102 117.4(4) . . ?
C103 C102 C101 119.5(4) . . ?
C103 C102 C17 116.9(4) . . ?
C101 C102 C17 123.5(4) . . ?
C104 C103 C102 121.8(4) . . ?
C103 C104 C105 118.7(4) . . ?
C106 C105 C104 121.5(4) . . ?
C105 C106 C101 121.1(4) . . ?
O22 C201 C202 125.0(4) . . ?
O22 C201 C206 118.2(4) . . ?
C202 C201 C206 116.7(4) . . ?
C203 C202 C201 119.8(4) . . ?
C203 C202 C27 118.0(4) . . ?
C201 C202 C27 122.2(4) . . ?
C204 C203 C202 121.9(4) . . ?
C203 C204 C205 118.5(4) . . ?
C206 C205 C204 120.9(4) . . ?
C205 C206 C201 122.2(4) . . ?
O32 C301 C306 118.8(4) . . ?
O32 C301 C302 124.1(4) . . ?
C306 C301 C302 117.1(4) . . ?
C301 C302 C303 119.5(4) . . ?
C301 C302 C37 123.4(4) . . ?
C303 C302 C37 117.1(4) . . ?
C304 C303 C302 121.6(4) . . ?
C303 C304 C305 119.3(4) . . ?
C306 C305 C304 120.5(4) . . ?
C305 C306 C301 122.0(4) . . ?
Cl41 C400 Cl43 111.3(3) . . ?
Cl41 C400 Cl42 110.2(3) . . ?
Cl43 C400 Cl42 109.7(2) . . ?
C91 C90 C95 120.0 . . ?
C91 C90 C96 119.1(4) . . ?
C95 C90 C96 120.5(4) . . ?
C92 C91 C90 120.0 . . ?
C91 C92 C93 120.0 . . ?
C92 C93 C94 120.0 . . ?
C95 C94 C93 120.0 . . ?
C94 C95 C90 120.0 . . ?

loop_
_geom_bond_atom_site_label_1
_geom_bond_atom_site_label_2
_geom_bond_distance
_geom_bond_site_symmetry_2
_geom_bond_publ_flag
Cu1 O11 1.883(3) . ?
Cu1 O12 1.899(3) . ?
Cu1 N12 1.940(3) . ?
Cu1 N11 1.942(3) . ?
Cu2 O21 1.859(3) . ?
Cu2 O22 1.899(3) . ?
Cu2 N22 1.923(3) . ?
Cu2 N21 1.930(3) . ?
Cu3 O31 1.883(3) . ?
Cu3 O32 1.916(3) . ?
Cu3 N31 1.921(3) . ?
Cu3 N32 1.935(3) . ?
N11 C11 1.309(5) . ?
N11 C13 1.464(5) . ?
N12 C17 1.294(5) . ?
N12 C14 1.487(5) . ?
N21 C21 1.305(5) . ?
N21 C23 1.479(5) . ?
N22 C27 1.285(5) . ?
N22 C24 1.494(5) . ?
N31 C31 1.309(5) . ?
N31 C33 1.468(5) . ?
N32 C37 1.279(5) . ?
N32 C34 1.492(5) . ?
O11 C1 1.300(5) . ?
O12 C101 1.320(5) . ?
O21 C5 1.282(5) . ?
O22 C201 1.303(5) . ?
O31 C3 1.305(4) . ?
O32 C301 1.301(5) . ?
C1 C2 1.415(5) . ?
C1 C6 1.433(5) . ?
C2 C3 1.435(5) . ?
C2 C11 1.459(5) . ?
C3 C4 1.424(5) . ?
C4 C5 1.441(5) . ?
C4 C31 1.468(5) . ?
C5 C6 1.421(5) . ?
C6 C21 1.458(5) . ?
C11 C12 1.517(5) . ?
C13 C14 1.538(6) . ?
C14 C15 1.523(6) . ?
C14 C16 1.525(6) . ?
C17 C102 1.432(6) . ?
C21 C22 1.514(5) . ?
C23 C24 1.524(6) . ?
C24 C25 1.521(6) . ?
C24 C26 1.524(6) . ?
C27 C202 1.427(6) . ?
C31 C32 1.503(5) . ?
C33 C34 1.533(6) . ?
C34 C35 1.518(6) . ?
C34 C36 1.524(6) . ?
C37 C302 1.441(6) . ?
C101 C106 1.409(6) . ?
C101 C102 1.418(6) . ?
C102 C103 1.411(6) . ?
C103 C104 1.365(6) . ?
C104 C105 1.386(6) . ?
C105 C106 1.378(6) . ?
C201 C202 1.420(6) . ?
C201 C206 1.421(6) . ?
C202 C203 1.406(6) . ?
C203 C204 1.374(6) . ?
C204 C205 1.405(6) . ?
C205 C206 1.362(6) . ?
C301 C306 1.409(6) . ?
C301 C302 1.416(6) . ?
C302 C303 1.424(5) . ?
C303 C304 1.357(6) . ?
C304 C305 1.394(7) . ?
C305 C306 1.378(6) . ?
C400 Cl41 1.752(5) . ?
C400 Cl43 1.752(5) . ?
C400 Cl42 1.757(4) . ?
C90 C91 1.39 . ?
C90 C95 1.39 . ?
C90 C96 1.391(14) . ?
C91 C92 1.39 . ?
C92 C93 1.39 . ?
C93 C94 1.39 . ?
C94 C95 1.39 . ?
